data_7030661
loop_
_publ_author_name
'Kouroulis, K. N.'
'Hadjikakou, S. K.'
'Kourkoumelis, N.'
'Kubicki, M.'
'Male, L.'
'Hursthouse, M.'
'Skoulika, S.'
'Metsios, A. K.'
'Tyurin, V. Y.'
'Dolganov, A. V.'
'Milaeva, E. R.'
'Hadjiliadis, N.'

_publ_section_title
;
 Synthesis, structural characterization and in vitro cytotoxicity of
 new Au(III) and Au(I) complexes with thioamides
;
_journal_coden_ASTM DTARAF
_journal_issue 47
_journal_name_full 'Dalton Transactions'
_journal_page_first 10446
_journal_page_last 10456
_journal_paper_doi 10.1039/b909587j
_journal_year 2009
_chemical_formula_moiety 'C25 H19 Au N P S2'
_chemical_formula_sum 'C25 H19 Au N P S2'
_chemical_formula_weight 625.47
_space_group_IT_number 14
_symmetry_cell_setting monoclinic
_symmetry_space_group_name_Hall '-P 2yn'
_symmetry_space_group_name_H-M 'P 1 21/n 1'
_atom_sites_solution_hydrogens geom
_atom_sites_solution_primary direct
_atom_sites_solution_secondary difmap
_audit_creation_method SHELXL-97
_cell_angle_alpha 90.00
_cell_angle_beta 95.993(5)
_cell_angle_gamma 90.00
_cell_formula_units_Z 4
_cell_length_a 12.7430(9)
_cell_length_b 12.9378(7)
_cell_length_c 13.6063(6)
_cell_measurement_reflns_used 13335
_cell_measurement_temperature 293(2)
_cell_measurement_theta_max 24
_cell_measurement_theta_min 3
_cell_volume 2231.0(2)
_computing_cell_refinement
;
CrysAlis RED Version 1.171.32.5
(Oxford Diffraction, 2007)
;
_computing_data_collection
;
CrysAlis CCD Version 1.171.32.5
(Oxford Diffraction, 2007)
;
_computing_data_reduction
;
CrysAlis RED Version 1.171.32.5
(Oxford Diffraction, 2007)
;
_computing_molecular_graphics 'XP (Siemens, 1989)'
_computing_publication_material 'SHELXL-97 (Sheldrick, 1997)'
_computing_structure_refinement 'SHELXL-97 (Sheldrick, 1997)'
_computing_structure_solution 'SHELXS-97 (Sheldrick, 1997)'
_diffrn_ambient_temperature 293(2)
_diffrn_measured_fraction_theta_full 0.999
_diffrn_measured_fraction_theta_max 0.935
_diffrn_measurement_device_type 'KUMA KM4CCD diffractometer'
_diffrn_measurement_method \w-scan
_diffrn_radiation_monochromator graphite
_diffrn_radiation_source 'fine-focus sealed tube'
_diffrn_radiation_type MoK\a
_diffrn_radiation_wavelength 0.71073
_diffrn_reflns_av_R_equivalents 0.0276
_diffrn_reflns_av_sigmaI/netI 0.0220
_diffrn_reflns_limit_h_max 16
_diffrn_reflns_limit_h_min -16
_diffrn_reflns_limit_k_max 16
_diffrn_reflns_limit_k_min -17
_diffrn_reflns_limit_l_max 17
_diffrn_reflns_limit_l_min -16
_diffrn_reflns_number 27267
_diffrn_reflns_theta_full 25.00
_diffrn_reflns_theta_max 28.11
_diffrn_reflns_theta_min 2.25
_exptl_absorpt_coefficient_mu 6.866
_exptl_absorpt_correction_T_max 1.00000
_exptl_absorpt_correction_T_min 0.46271
_exptl_absorpt_correction_type multi-scan
_exptl_absorpt_process_details
;
CrysAlis RED, Oxford Diffraction Ltd.,
Version 1.171.32.5 (release 08-05-2007 CrysAlis171 .NET)
(compiled May 8 2007,13:10:02)
Empirical absorption correction using spherical harmonics,
implemented in SCALE3 ABSPACK scaling algorithm.
;
_exptl_crystal_colour colourless
_exptl_crystal_density_diffrn 1.862
_exptl_crystal_density_method 'not measured'
_exptl_crystal_description block
_exptl_crystal_F_000 1208
_exptl_crystal_size_max 0.3
_exptl_crystal_size_mid 0.2
_exptl_crystal_size_min 0.2
_refine_diff_density_max 1.443
_refine_diff_density_min -1.084
_refine_diff_density_rms 0.106
_refine_ls_extinction_method none
_refine_ls_goodness_of_fit_ref 1.085
_refine_ls_hydrogen_treatment constr
_refine_ls_matrix_type full
_refine_ls_number_parameters 271
_refine_ls_number_reflns 5080
_refine_ls_number_restraints 0
_refine_ls_restrained_S_all 1.085
_refine_ls_R_factor_all 0.0468
_refine_ls_R_factor_gt 0.0254
_refine_ls_shift/su_max 0.002
_refine_ls_shift/su_mean 0.000
_refine_ls_structure_factor_coef Fsqd
_refine_ls_weighting_details 'calc w=1/[\s^2^(Fo^2^)+(0.0219P)^2^+4.6887P] where P=(Fo^2^+2Fc^2^)/3'
_refine_ls_weighting_scheme calc
_refine_ls_wR_factor_gt 0.0537
_refine_ls_wR_factor_ref 0.0666
_reflns_number_gt 3819
_reflns_number_total 5080
_reflns_threshold_expression >2sigma(I)
_cod_duplicate_entry 7002945
_cod_data_source_file b909587j.txt
_cod_data_source_block 6
_cod_original_sg_symbol_H-M 'P 21/n'
_cod_database_code 7030661

loop_
_symmetry_equiv_pos_as_xyz
'x, y, z'
'-x+1/2, y+1/2, -z+1/2'
'-x, -y, -z'
'x-1/2, -y-1/2, z-1/2'

loop_
_atom_site_label
_atom_site_type_symbol
_atom_site_fract_x
_atom_site_fract_y
_atom_site_fract_z
_atom_site_U_iso_or_equiv
_atom_site_adp_type
_atom_site_occupancy
_atom_site_symmetry_multiplicity
_atom_site_calc_flag
_atom_site_refinement_flags
Au1 Au 0.808920(15) -0.107875(15) -0.076490(12) 0.04644(7) Uani 1 1 d .
P1 P 0.79031(9) -0.03589(9) 0.07170(8) 0.0398(2) Uani 1 1 d .
C111 C 0.6572(3) -0.0427(3) 0.1065(3) 0.0411(9) Uani 1 1 d .
C112 C 0.6203(4) 0.0249(4) 0.1734(4) 0.0546(12) Uani 1 1 d .
H112 H 0.6645 0.0765 0.2018 0.066 Uiso 1 1 calc R
C113 C 0.5177(4) 0.0166(4) 0.1990(4) 0.0608(13) Uani 1 1 d .
H113 H 0.4936 0.0632 0.2435 0.073 Uiso 1 1 calc R
C114 C 0.4523(4) -0.0593(4) 0.1592(4) 0.0558(12) Uani 1 1 d .
H114 H 0.3843 -0.0655 0.1775 0.067 Uiso 1 1 calc R
C115 C 0.4875(4) -0.1261(4) 0.0924(4) 0.0627(14) Uani 1 1 d .
H115 H 0.4428 -0.1774 0.0644 0.075 Uiso 1 1 calc R
C116 C 0.5887(4) -0.1181(4) 0.0658(4) 0.0500(11) Uani 1 1 d .
H116 H 0.6114 -0.1641 0.0199 0.060 Uiso 1 1 calc R
C121 C 0.8755(3) -0.0963(3) 0.1713(3) 0.0409(9) Uani 1 1 d .
C122 C 0.9808(4) -0.1092(4) 0.1588(4) 0.0572(12) Uani 1 1 d .
H122 H 1.0065 -0.0860 0.1012 0.069 Uiso 1 1 calc R
C123 C 1.0487(4) -0.1569(5) 0.2319(4) 0.0689(15) Uani 1 1 d .
H123 H 1.1198 -0.1649 0.2238 0.083 Uiso 1 1 calc R
C124 C 1.0098(5) -0.1916(4) 0.3156(4) 0.0682(15) Uani 1 1 d .
H124 H 1.0547 -0.2243 0.3642 0.082 Uiso 1 1 calc R
C125 C 0.9050(5) -0.1790(5) 0.3290(4) 0.0698(15) Uani 1 1 d .
H125 H 0.8793 -0.2027 0.3864 0.084 Uiso 1 1 calc R
C126 C 0.8384(4) -0.1309(4) 0.2566(4) 0.0562(13) Uani 1 1 d .
H126 H 0.7676 -0.1218 0.2657 0.067 Uiso 1 1 calc R
C131 C 0.8254(3) 0.1001(3) 0.0766(3) 0.0404(9) Uani 1 1 d .
C132 C 0.8083(4) 0.1586(4) -0.0089(4) 0.0518(11) Uani 1 1 d .
H132 H 0.7809 0.1275 -0.0676 0.062 Uiso 1 1 calc R
C133 C 0.8315(4) 0.2621(4) -0.0075(4) 0.0633(14) Uani 1 1 d .
H133 H 0.8201 0.3007 -0.0653 0.076 Uiso 1 1 calc R
C134 C 0.8715(4) 0.3088(4) 0.0789(5) 0.0667(15) Uani 1 1 d .
H134 H 0.8855 0.3793 0.0799 0.080 Uiso 1 1 calc R
C135 C 0.8908(4) 0.2521(4) 0.1630(4) 0.0633(14) Uani 1 1 d .
H135 H 0.9189 0.2838 0.2212 0.076 Uiso 1 1 calc R
C136 C 0.8687(4) 0.1482(4) 0.1621(4) 0.0539(12) Uani 1 1 d .
H136 H 0.8831 0.1098 0.2196 0.065 Uiso 1 1 calc R
S21 S 0.89191(11) -0.07382(13) -0.40373(11) 0.0676(4) Uani 1 1 d .
C22 C 0.8086(4) -0.0873(4) -0.3100(3) 0.0516(12) Uani 1 1 d .
S22 S 0.83861(13) -0.18477(12) -0.22313(9) 0.0668(4) Uani 1 1 d .
N23 N 0.7256(3) -0.0285(3) -0.3174(3) 0.0554(10) Uani 1 1 d .
C23A C 0.7230(4) 0.0313(4) -0.4035(3) 0.0502(11) Uani 1 1 d .
C24 C 0.6413(5) 0.0980(4) -0.4350(4) 0.0689(15) Uani 1 1 d .
H24 H 0.5852 0.1081 -0.3974 0.083 Uiso 1 1 calc R
C25 C 0.6452(6) 0.1489(5) -0.5228(5) 0.0798(18) Uani 1 1 d .
H25 H 0.5900 0.1923 -0.5460 0.096 Uiso 1 1 calc R
C26 C 0.7290(7) 0.1369(5) -0.5769(5) 0.083(2) Uani 1 1 d .
H26 H 0.7306 0.1741 -0.6352 0.100 Uiso 1 1 calc R
C27 C 0.8109(5) 0.0711(5) -0.5472(4) 0.0721(16) Uani 1 1 d .
H27 H 0.8673 0.0628 -0.5847 0.087 Uiso 1 1 calc R
C27A C 0.8065(4) 0.0177(4) -0.4600(3) 0.0524(12) Uani 1 1 d .

loop_
_atom_site_aniso_label
_atom_site_aniso_U_11
_atom_site_aniso_U_22
_atom_site_aniso_U_33
_atom_site_aniso_U_23
_atom_site_aniso_U_13
_atom_site_aniso_U_12
Au1 0.05375(11) 0.05168(11) 0.03413(9) -0.00417(8) 0.00569(7) 0.00313(9)
P1 0.0439(6) 0.0430(6) 0.0331(5) -0.0016(5) 0.0065(5) -0.0031(5)
C111 0.044(2) 0.044(2) 0.035(2) 0.0027(19) 0.0015(18) -0.0024(19)
C112 0.054(3) 0.054(3) 0.058(3) -0.014(2) 0.014(2) -0.009(2)
C113 0.063(3) 0.061(3) 0.062(3) -0.006(3) 0.022(3) 0.010(3)
C114 0.044(3) 0.071(3) 0.052(3) 0.009(3) 0.005(2) -0.005(2)
C115 0.049(3) 0.077(4) 0.061(3) 0.002(3) -0.004(2) -0.016(3)
C116 0.054(3) 0.049(3) 0.047(3) -0.006(2) 0.003(2) -0.001(2)
C121 0.047(2) 0.040(2) 0.035(2) -0.0059(19) 0.0038(18) -0.0065(19)
C122 0.051(3) 0.073(3) 0.049(3) 0.009(3) 0.011(2) 0.001(3)
C123 0.061(3) 0.079(4) 0.065(3) 0.006(3) -0.001(3) 0.016(3)
C124 0.091(4) 0.058(3) 0.052(3) 0.009(3) -0.011(3) 0.008(3)
C125 0.092(4) 0.074(4) 0.045(3) 0.010(3) 0.013(3) -0.003(3)
C126 0.058(3) 0.068(3) 0.044(3) 0.006(2) 0.011(2) -0.002(2)
C131 0.040(2) 0.041(2) 0.042(2) 0.001(2) 0.0096(18) 0.0002(18)
C132 0.048(3) 0.055(3) 0.052(3) 0.004(2) 0.006(2) -0.001(2)
C133 0.068(3) 0.051(3) 0.071(4) 0.024(3) 0.009(3) 0.008(3)
C134 0.050(3) 0.046(3) 0.105(5) 0.000(3) 0.013(3) -0.002(2)
C135 0.061(3) 0.054(3) 0.074(4) -0.013(3) -0.001(3) -0.002(3)
C136 0.061(3) 0.054(3) 0.045(3) -0.004(2) 0.002(2) -0.011(2)
S21 0.0535(7) 0.0886(10) 0.0629(8) -0.0043(8) 0.0164(6) 0.0079(7)
C22 0.054(3) 0.062(3) 0.039(2) -0.013(2) 0.004(2) 0.008(2)
S22 0.0939(10) 0.0656(8) 0.0407(6) -0.0074(6) 0.0060(7) 0.0287(8)
N23 0.060(2) 0.058(3) 0.049(2) -0.003(2) 0.0132(19) 0.012(2)
C23A 0.063(3) 0.046(3) 0.042(2) -0.009(2) 0.007(2) 0.000(2)
C24 0.073(4) 0.064(4) 0.070(4) -0.002(3) 0.006(3) 0.023(3)
C25 0.098(5) 0.066(4) 0.072(4) -0.001(3) -0.011(4) 0.013(3)
C26 0.138(6) 0.054(3) 0.056(3) 0.004(3) 0.003(4) -0.012(4)
C27 0.092(4) 0.066(4) 0.060(3) 0.002(3) 0.018(3) -0.008(3)
C27A 0.062(3) 0.052(3) 0.044(3) -0.006(2) 0.007(2) -0.006(2)

loop_
_atom_type_symbol
_atom_type_description
_atom_type_scat_dispersion_real
_atom_type_scat_dispersion_imag
_atom_type_scat_source
C C 0.0033 0.0016 'International Tables Vol C Tables 4.2.6.8 and 6.1.1.4'
H H 0.0000 0.0000 'International Tables Vol C Tables 4.2.6.8 and 6.1.1.4'
N N 0.0061 0.0033 'International Tables Vol C Tables 4.2.6.8 and 6.1.1.4'
P P 0.1023 0.0942 'International Tables Vol C Tables 4.2.6.8 and 6.1.1.4'
S S 0.1246 0.1234 'International Tables Vol C Tables 4.2.6.8 and 6.1.1.4'
Au Au -2.0133 8.8022 'International Tables Vol C Tables 4.2.6.8 and 6.1.1.4'

loop_
_geom_angle_atom_site_label_1
_geom_angle_atom_site_label_2
_geom_angle_atom_site_label_3
_geom_angle
P1 Au1 S22 176.25(5)
C111 P1 C131 105.8(2)
C111 P1 C121 106.6(2)
C131 P1 C121 105.3(2)
C111 P1 Au1 113.75(14)
C131 P1 Au1 112.59(14)
C121 P1 Au1 112.19(14)
C112 C111 C116 117.8(4)
C112 C111 P1 122.3(3)
C116 C111 P1 119.8(3)
C111 C112 C113 120.6(5)
C111 C112 H112 119.7
C113 C112 H112 119.7
C114 C113 C112 120.5(5)
C114 C113 H113 119.7
C112 C113 H113 119.7
C115 C114 C113 119.4(5)
C115 C114 H114 120.3
C113 C114 H114 120.3
C114 C115 C116 120.6(5)
C114 C115 H115 119.7
C116 C115 H115 119.7
C115 C116 C111 121.0(5)
C115 C116 H116 119.5
C111 C116 H116 119.5
C126 C121 C122 119.4(4)
C126 C121 P1 122.5(4)
C122 C121 P1 118.1(3)
C121 C122 C123 120.3(5)
C121 C122 H122 119.8
C123 C122 H122 119.8
C124 C123 C122 119.3(5)
C124 C123 H123 120.3
C122 C123 H123 120.3
C123 C124 C125 120.9(5)
C123 C124 H124 119.6
C125 C124 H124 119.6
C124 C125 C126 119.5(5)
C124 C125 H125 120.3
C126 C125 H125 120.3
C121 C126 C125 120.6(5)
C121 C126 H126 119.7
C125 C126 H126 119.7
C136 C131 C132 118.3(4)
C136 C131 P1 122.9(4)
C132 C131 P1 118.9(3)
C133 C132 C131 120.5(5)
C133 C132 H132 119.8
C131 C132 H132 119.8
C132 C133 C134 120.2(5)
C132 C133 H133 119.9
C134 C133 H133 119.9
C135 C134 C133 120.1(5)
C135 C134 H134 119.9
C133 C134 H134 119.9
C134 C135 C136 120.1(5)
C134 C135 H135 119.9
C136 C135 H135 119.9
C135 C136 C131 120.8(5)
C135 C136 H136 119.6
C131 C136 H136 119.6
C27A S21 C22 89.4(2)
N23 C22 S22 126.6(4)
N23 C22 S21 115.9(4)
S22 C22 S21 117.3(3)
C22 S22 Au1 103.40(16)
C22 N23 C23A 109.6(4)
C27A C23A C24 120.2(5)
C27A C23A N23 116.1(4)
C24 C23A N23 123.6(5)
C25 C24 C23A 118.3(6)
C25 C24 H24 120.8
C23A C24 H24 120.8
C24 C25 C26 121.1(6)
C24 C25 H25 119.4
C26 C25 H25 119.4
C25 C26 C27 121.6(6)
C25 C26 H26 119.2
C27 C26 H26 119.2
C26 C27 C27A 117.8(6)
C26 C27 H27 121.1
C27A C27 H27 121.1
C27 C27A C23A 121.0(5)
C27 C27A S21 130.0(4)
C23A C27A S21 109.0(4)

loop_
_geom_bond_atom_site_label_1
_geom_bond_atom_site_label_2
_geom_bond_distance
Au1 P1 2.2559(11)
Au1 S22 2.2960(13)
P1 C111 1.811(4)
P1 C131 1.815(4)
P1 C121 1.822(4)
C111 C112 1.379(6)
C111 C116 1.386(6)
C112 C113 1.392(7)
C112 H112 0.9300
C113 C114 1.363(7)
C113 H113 0.9300
C114 C115 1.364(7)
C114 H114 0.9300
C115 C116 1.380(7)
C115 H115 0.9300
C116 H116 0.9300
C121 C126 1.373(6)
C121 C122 1.380(6)
C122 C123 1.393(7)
C122 H122 0.9300
C123 C124 1.364(8)
C123 H123 0.9300
C124 C125 1.377(8)
C124 H124 0.9300
C125 C126 1.379(7)
C125 H125 0.9300
C126 H126 0.9300
C131 C136 1.383(6)
C131 C132 1.386(6)
C132 C133 1.371(7)
C132 H132 0.9300
C133 C134 1.372(8)
C133 H133 0.9300
C134 C135 1.359(8)
C134 H134 0.9300
C135 C136 1.373(7)
C135 H135 0.9300
C136 H136 0.9300
S21 C27A 1.731(5)
S21 C22 1.751(5)
C22 N23 1.298(6)
C22 S22 1.743(5)
N23 C23A 1.402(6)
C23A C27A 1.387(7)
C23A C24 1.386(7)
C24 C25 1.369(9)
C24 H24 0.9300
C25 C26 1.368(10)
C25 H25 0.9300
C26 C27 1.374(9)
C26 H26 0.9300
C27 C27A 1.379(7)
C27 H27 0.9300
